data_4349774
loop_
_publ_author_name
'Ding, Zhong-Yu'
'Meng, Yin-Shan'
'Xiao, Yi'
'Zhang, Yi-Quan'
'Zhu, Yuan-Yuan'
'Gao, Song'

_publ_section_title
;
 Probing the influence of molecular symmetry on the magnetic anisotropy of
 octahedral cobalt(ii) complexes
;
_journal_issue 11
_journal_name_full 'Inorganic Chemistry Frontiers'
_journal_page_first 1909
_journal_paper_doi 10.1039/C7QI00547D
_journal_volume 4
_journal_year 2017
_chemical_compound_source no
_chemical_formula_moiety 'C22 H22 Co N6 O4, 2(Cl O4)'
_chemical_formula_sum 'C22 H22 Cl2 Co N6 O12'
_chemical_formula_weight 692.28
_chemical_name_common Co(L1)2(ClO4)2
_chemical_name_systematic 1
_space_group_crystal_system monoclinic
_space_group_IT_number 14
_space_group_name_Hall '-P 2yn'
_space_group_name_H-M_alt 'P 1 21/n 1'
_atom_sites_solution_hydrogens geom
_atom_sites_solution_primary direct
_audit_creation_date 2016-04-14
_audit_creation_method
;
Olex2 1.2
(compiled 2016.02.19 svn.r3266 for OlexSys, GUI svn.r5155)
;
_audit_update_record
;
2016-05-02 deposited with the CCDC.
2017-09-27 downloaded from the CCDC.
;
_cell_angle_alpha 90
_cell_angle_beta 102.5510(10)
_cell_angle_gamma 90
_cell_formula_units_Z 4
_cell_length_a 15.9905(11)
_cell_length_b 10.9332(8)
_cell_length_c 16.8489(12)
_cell_measurement_reflns_used 9895
_cell_measurement_temperature 296(2)
_cell_measurement_theta_max 26.97
_cell_measurement_theta_min 2.24
_cell_volume 2875.3(4)
_computing_cell_refinement 'SAINT v7.68A (Bruker, 2009)'
_computing_data_reduction 'SAINT v7.68A (Bruker, 2009)'
_computing_molecular_graphics 'Olex2 (Dolomanov et al., 2009)'
_computing_publication_material 'Olex2 (Dolomanov et al., 2009)'
_computing_structure_refinement 'XL (Sheldrick, 2008)'
_computing_structure_solution 'ShelXT (Sheldrick, 2015)'
_diffrn_ambient_temperature 296.15
_diffrn_measured_fraction_theta_full 0.998
_diffrn_measured_fraction_theta_max 0.993
_diffrn_measurement_device_type 'CCD area detector'
_diffrn_measurement_method 'phi and omega scans'
_diffrn_radiation_monochromator graphite
_diffrn_radiation_type MoK\a
_diffrn_radiation_wavelength 0.71073
_diffrn_reflns_av_R_equivalents 0.0178
_diffrn_reflns_av_unetI/netI 0.0149
_diffrn_reflns_Laue_measured_fraction_full 0.998
_diffrn_reflns_Laue_measured_fraction_max 0.993
_diffrn_reflns_limit_h_max 19
_diffrn_reflns_limit_h_min -19
_diffrn_reflns_limit_k_max 13
_diffrn_reflns_limit_k_min -13
_diffrn_reflns_limit_l_max 20
_diffrn_reflns_limit_l_min -20
_diffrn_reflns_number 21324
_diffrn_reflns_point_group_measured_fraction_full 0.998
_diffrn_reflns_point_group_measured_fraction_max 0.993
_diffrn_reflns_theta_full 25.242
_diffrn_reflns_theta_max 26.022
_diffrn_reflns_theta_min 1.592
_exptl_absorpt_coefficient_mu 0.854
_exptl_absorpt_correction_T_max 0.7455
_exptl_absorpt_correction_T_min 0.6379
_exptl_absorpt_correction_type multi-scan
_exptl_absorpt_process_details
;
SADABS-2008/1 (Bruker,2008) was used for absorption correction.
wR2(int) was 0.0911 before and 0.0346 after correction.
The Ratio of minimum to maximum transmission is 0.8557.
The \l/2 correction factor is 0.0015.
;
_exptl_crystal_colour orange
_exptl_crystal_density_diffrn 1.599
_exptl_crystal_density_method 'not measured'
_exptl_crystal_description block
_exptl_crystal_F_000 1412
_exptl_crystal_preparation 'Magnetic properties'
_exptl_crystal_recrystallization_method 'Re-crystallisation from solvent'
_exptl_crystal_size_max 0.25
_exptl_crystal_size_mid 0.15
_exptl_crystal_size_min 0.1
_refine_diff_density_max 0.721
_refine_diff_density_min -0.491
_refine_diff_density_rms 0.077
_refine_ls_extinction_method none
_refine_ls_goodness_of_fit_ref 1.020
_refine_ls_hydrogen_treatment constr
_refine_ls_matrix_type full
_refine_ls_number_parameters 416
_refine_ls_number_reflns 5630
_refine_ls_number_restraints 0
_refine_ls_restrained_S_all 1.020
_refine_ls_R_factor_all 0.0475
_refine_ls_R_factor_gt 0.0417
_refine_ls_shift/su_max 0.001
_refine_ls_shift/su_mean 0.000
_refine_ls_structure_factor_coef Fsqd
_refine_ls_weighting_details 'w=1/[\s^2^(Fo^2^)+(0.0790P)^2^+1.3590P] where P=(Fo^2^+2Fc^2^)/3'
_refine_ls_weighting_scheme calc
_refine_ls_wR_factor_gt 0.1217
_refine_ls_wR_factor_ref 0.1281
_reflns_Friedel_coverage 0.000
_reflns_number_gt 4915
_reflns_number_total 5630
_reflns_threshold_expression 'I > 2\s(I)'
_cod_data_source_file c7qi00547d2.cif
_cod_data_source_block 1
_cod_depositor_comments
;
The following automatic conversions were performed:

data item '_exptl_absorpt_correction_type' value 'Multi-scan' was
changed to 'multi-scan' in accordance with the
/home/saulius/struct/COD-crude-data/automatic-downloads/DataCite-retrospective/RSC/depositions/lib/dictionaries/cif_core.dic
dictionary named 'cif_core.dic' version 2.4.2 last updated on
2011-04-26.

Automatic conversion script
Id: cif_fix_values 6909 2019-04-08 15:41:33Z antanas 
;
_cod_database_code 4349774
_shelx_space_group_comment
;
The symmetry employed for this shelxl refinement is uniquely defined
by the following loop, which should always be used as a source of
symmetry information in preference to the above space-group names.
They are only intended as comments.
;
_shelx_estimated_absorpt_t_max 0.919
_shelx_estimated_absorpt_t_min 0.815
_olex2_refinement_description
;
1. Fixed Uiso
 At 1.2 times of:
  All C(H) groups, All C(H,H) groups
2. Others
 Sof(O10B)=Sof(O11B)=Sof(O12B)=1-FVAR(1)
 Sof(O10A)=Sof(O11A)=Sof(O12A)=FVAR(1)
3.a Secondary CH2 refined with riding coordinates:
 C1(H1A,H1B), C2(H2A,H2B), C10(H10A,H10B), C11(H11A,H11B), C12(H12A,H12B),
 C13(H13A,H13B), C21(H21A,H21B), C22(H22A,H22B)
3.b Aromatic/amide H refined with riding coordinates:
 C5(H5), C6(H6), C7(H7), C16(H16), C17(H17), C18(H18)
;
_shelx_shelxl_version_number 2014/7
_olex2_submission_special_instructions 'No special instructions were received'
_solvent_exptl_crystal_recrystallization_method methanol

loop_
_space_group_symop_operation_xyz
'x, y, z'
'-x+1/2, y+1/2, -z+1/2'
'-x, -y, -z'
'x-1/2, -y-1/2, z-1/2'

loop_
_atom_site_label
_atom_site_type_symbol
_atom_site_fract_x
_atom_site_fract_y
_atom_site_fract_z
_atom_site_U_iso_or_equiv
_atom_site_adp_type
_atom_site_occupancy
_atom_site_site_symmetry_order
_atom_site_calc_flag
_atom_site_refinement_flags_posn
_atom_site_refinement_flags_occupancy
_atom_site_disorder_assembly
_atom_site_disorder_group
C1 C 0.4048(2) 0.2508(3) 0.07549(19) 0.0714(8) Uani 1 1 d . . . .
H1A H 0.4524 0.3034 0.0710 0.086 Uiso 1 1 calc R . . .
H1B H 0.3639 0.2974 0.0980 0.086 Uiso 1 1 calc R . . .
C2 C 0.3629(2) 0.1963(3) -0.00662(19) 0.0803(9) Uani 1 1 d . . . .
H2A H 0.3016 0.2111 -0.0190 0.096 Uiso 1 1 calc R . . .
H2B H 0.3872 0.2312 -0.0495 0.096 Uiso 1 1 calc R . . .
C3 C 0.41905(15) 0.0492(3) 0.08039(14) 0.0544(6) Uani 1 1 d . . . .
C4 C 0.44263(16) -0.0750(2) 0.11213(14) 0.0519(5) Uani 1 1 d . . . .
C5 C 0.43090(18) -0.1844(3) 0.07060(16) 0.0640(7) Uani 1 1 d . . . .
H5 H 0.4041 -0.1866 0.0158 0.077 Uiso 1 1 calc R . . .
C6 C 0.45970(19) -0.2906(3) 0.11202(18) 0.0654(7) Uani 1 1 d . . . .
H6 H 0.4527 -0.3653 0.0851 0.078 Uiso 1 1 calc R . . .
C7 C 0.49918(16) -0.2855(2) 0.19411(16) 0.0543(6) Uani 1 1 d . . . .
H7 H 0.5190 -0.3561 0.2229 0.065 Uiso 1 1 calc R . . .
C8 C 0.50804(13) -0.1725(2) 0.23149(13) 0.0436(5) Uani 1 1 d . . . .
C9 C 0.54727(13) -0.1453(2) 0.31710(13) 0.0427(5) Uani 1 1 d . . . .
C10 C 0.6186(2) -0.1751(3) 0.44439(16) 0.0690(7) Uani 1 1 d . . . .
H10A H 0.6803 -0.1831 0.4606 0.083 Uiso 1 1 calc R . . .
H10B H 0.5930 -0.2111 0.4861 0.083 Uiso 1 1 calc R . . .
C11 C 0.59275(18) -0.0410(3) 0.43084(15) 0.0630(7) Uani 1 1 d . . . .
H11A H 0.5554 -0.0163 0.4662 0.076 Uiso 1 1 calc R . . .
H11B H 0.6428 0.0117 0.4406 0.076 Uiso 1 1 calc R . . .
C12 C 0.28843(17) 0.0466(3) 0.2753(2) 0.0745(8) Uani 1 1 d . . . .
H12A H 0.2971 -0.0366 0.2953 0.089 Uiso 1 1 calc R . . .
H12B H 0.2586 0.0448 0.2187 0.089 Uiso 1 1 calc R . . .
C13 C 0.2392(2) 0.1210(4) 0.3260(2) 0.0916(11) Uani 1 1 d . . . .
H13A H 0.1828 0.1425 0.2944 0.110 Uiso 1 1 calc R . . .
H13B H 0.2327 0.0756 0.3737 0.110 Uiso 1 1 calc R . . .
C14 C 0.36451(16) 0.2107(2) 0.32388(15) 0.0564(6) Uani 1 1 d . . . .
C15 C 0.43455(17) 0.2993(2) 0.34085(15) 0.0557(6) Uani 1 1 d . . . .
C16 C 0.4367(3) 0.4127(3) 0.37902(19) 0.0753(9) Uani 1 1 d . . . .
H16 H 0.3899 0.4410 0.3981 0.090 Uiso 1 1 calc R . . .
C17 C 0.5095(3) 0.4810(3) 0.3876(2) 0.0850(10) Uani 1 1 d . . . .
H17 H 0.5120 0.5575 0.4123 0.102 Uiso 1 1 calc R . . .
C18 C 0.5795(2) 0.4384(3) 0.3603(2) 0.0763(9) Uani 1 1 d . . . .
H18 H 0.6295 0.4844 0.3670 0.092 Uiso 1 1 calc R . . .
C19 C 0.57325(17) 0.3248(2) 0.32244(15) 0.0552(6) Uani 1 1 d . . . .
C20 C 0.63642(15) 0.2621(2) 0.28576(15) 0.0534(6) Uani 1 1 d . . . .
C21 C 0.75895(18) 0.2243(3) 0.2498(2) 0.0831(10) Uani 1 1 d . . . .
H21A H 0.8080 0.1878 0.2862 0.100 Uiso 1 1 calc R . . .
H21B H 0.7786 0.2666 0.2066 0.100 Uiso 1 1 calc R . . .
C22 C 0.69349(17) 0.1275(3) 0.21508(19) 0.0689(7) Uani 1 1 d . . . .
H22A H 0.6810 0.1283 0.1561 0.083 Uiso 1 1 calc R . . .
H22B H 0.7133 0.0467 0.2341 0.083 Uiso 1 1 calc R . . .
Cl1 Cl 0.14558(5) 0.24337(7) 0.08046(5) 0.0711(2) Uani 1 1 d . . . .
Cl2 Cl 0.64793(5) 0.45924(6) 0.09292(4) 0.0708(2) Uani 1 1 d . . . .
Co1 Co 0.49287(2) 0.09530(3) 0.25099(2) 0.04366(12) Uani 1 1 d . . . .
N1 N 0.43481(13) 0.1417(2) 0.12597(13) 0.0544(5) Uani 1 1 d . . . .
N2 N 0.48045(12) -0.07020(17) 0.19127(11) 0.0443(4) Uani 1 1 d . . . .
N3 N 0.54730(12) -0.03669(18) 0.34454(11) 0.0465(4) Uani 1 1 d . . . .
N4 N 0.37092(13) 0.1125(2) 0.28543(13) 0.0553(5) Uani 1 1 d . . . .
N5 N 0.50165(13) 0.25932(17) 0.31311(12) 0.0491(4) Uani 1 1 d . . . .
N6 N 0.61755(12) 0.16364(18) 0.24632(12) 0.0512(5) Uani 1 1 d . . . .
O1 O 0.38135(14) 0.0642(2) 0.00209(11) 0.0764(6) Uani 1 1 d . . . .
O2 O 0.58588(11) -0.23400(16) 0.36538(10) 0.0550(4) Uani 1 1 d . . . .
O3 O 0.29193(14) 0.2315(2) 0.34924(14) 0.0805(6) Uani 1 1 d . . . .
O4 O 0.71474(12) 0.3088(2) 0.29393(13) 0.0728(5) Uani 1 1 d . . . .
O5 O 0.0673(2) 0.2554(3) 0.0213(2) 0.1280(11) Uani 1 1 d . . . .
O6 O 0.1220(2) 0.2395(3) 0.15689(19) 0.1222(10) Uani 1 1 d . . . .
O7 O 0.19919(19) 0.3434(3) 0.0738(2) 0.1161(10) Uani 1 1 d . . . .
O8 O 0.1843(2) 0.1305(3) 0.0660(2) 0.1182(11) Uani 1 1 d . . . .
O9 O 0.6063(2) 0.4878(4) 0.1582(2) 0.1479(14) Uani 1 1 d . . . .
O10A O 0.6600(12) 0.3400(12) 0.0790(10) 0.134(6) Uani 0.55(2) 1 d . P A 1
O11A O 0.7204(12) 0.531(2) 0.1095(12) 0.179(7) Uani 0.55(2) 1 d . P A 1
O12A O 0.5867(10) 0.5154(9) 0.0301(6) 0.134(4) Uani 0.55(2) 1 d . P A 1
O10B O 0.6252(12) 0.3334(14) 0.0875(9) 0.104(5) Uani 0.45(2) 1 d . P A 2
O11B O 0.7391(5) 0.4668(11) 0.1329(6) 0.084(3) Uani 0.45(2) 1 d . P A 2
O12B O 0.6416(17) 0.4996(14) 0.0100(7) 0.147(8) Uani 0.45(2) 1 d . P A 2

loop_
_atom_site_aniso_label
_atom_site_aniso_U_11
_atom_site_aniso_U_22
_atom_site_aniso_U_33
_atom_site_aniso_U_23
_atom_site_aniso_U_13
_atom_site_aniso_U_12
C1 0.0665(17) 0.0675(17) 0.0758(19) 0.0280(14) 0.0061(14) 0.0091(14)
C2 0.0728(19) 0.100(2) 0.0666(18) 0.0327(17) 0.0124(15) 0.0220(17)
C3 0.0481(12) 0.0693(16) 0.0433(12) 0.0075(11) 0.0041(9) 0.0029(11)
C4 0.0503(13) 0.0600(14) 0.0434(12) -0.0044(10) 0.0055(10) -0.0003(10)
C5 0.0651(16) 0.0743(18) 0.0491(13) -0.0166(13) 0.0048(12) -0.0041(13)
C6 0.0704(17) 0.0570(15) 0.0694(17) -0.0238(13) 0.0165(13) -0.0059(13)
C7 0.0570(14) 0.0422(12) 0.0660(15) -0.0077(11) 0.0181(11) -0.0007(10)
C8 0.0414(11) 0.0419(11) 0.0482(11) -0.0019(9) 0.0112(9) -0.0001(8)
C9 0.0387(10) 0.0440(11) 0.0458(11) 0.0032(9) 0.0100(8) 0.0013(9)
C10 0.0691(17) 0.082(2) 0.0500(14) 0.0121(13) 0.0010(12) -0.0061(15)
C11 0.0659(16) 0.0775(18) 0.0430(13) -0.0075(12) 0.0064(11) -0.0001(14)
C12 0.0496(14) 0.081(2) 0.090(2) 0.0102(17) 0.0098(14) -0.0051(14)
C13 0.0532(17) 0.128(3) 0.097(2) 0.015(2) 0.0239(16) 0.0052(18)
C14 0.0540(13) 0.0630(15) 0.0543(13) 0.0099(12) 0.0166(11) 0.0171(12)
C15 0.0707(16) 0.0475(13) 0.0503(13) 0.0033(10) 0.0164(11) 0.0140(11)
C16 0.111(3) 0.0535(16) 0.0670(18) -0.0007(13) 0.0306(17) 0.0199(16)
C17 0.139(3) 0.0448(15) 0.0730(19) -0.0112(14) 0.027(2) -0.0012(18)
C18 0.106(2) 0.0470(14) 0.0736(19) -0.0038(13) 0.0136(17) -0.0205(15)
C19 0.0690(15) 0.0433(12) 0.0511(13) 0.0031(10) 0.0083(11) -0.0084(11)
C20 0.0496(13) 0.0530(13) 0.0533(13) 0.0147(11) 0.0016(10) -0.0086(10)
C21 0.0451(14) 0.101(2) 0.101(2) 0.041(2) 0.0113(15) 0.0018(15)
C22 0.0526(14) 0.0820(19) 0.0750(18) 0.0211(15) 0.0202(13) 0.0178(14)
Cl1 0.0697(4) 0.0646(4) 0.0811(5) 0.0092(3) 0.0214(4) -0.0034(3)
Cl2 0.0870(5) 0.0509(4) 0.0637(4) -0.0065(3) -0.0073(3) 0.0001(3)
Co1 0.04416(19) 0.03810(19) 0.0476(2) -0.00304(12) 0.00739(13) 0.00159(11)
N1 0.0515(11) 0.0538(12) 0.0550(12) 0.0083(10) 0.0050(9) 0.0036(9)
N2 0.0465(10) 0.0432(9) 0.0415(9) -0.0034(7) 0.0057(8) 0.0011(8)
N3 0.0480(10) 0.0475(10) 0.0427(10) -0.0040(8) 0.0068(8) -0.0009(8)
N4 0.0445(11) 0.0571(12) 0.0638(13) 0.0038(10) 0.0110(9) 0.0039(9)
N5 0.0579(11) 0.0396(9) 0.0498(11) 0.0002(8) 0.0117(9) 0.0006(8)
N6 0.0456(10) 0.0530(11) 0.0550(11) 0.0072(9) 0.0111(8) 0.0031(9)
O1 0.0823(14) 0.0931(15) 0.0465(10) 0.0100(10) -0.0023(9) 0.0094(12)
O2 0.0579(10) 0.0523(9) 0.0530(9) 0.0114(7) 0.0082(7) 0.0047(7)
O3 0.0674(12) 0.0952(16) 0.0875(15) 0.0056(12) 0.0359(11) 0.0231(12)
O4 0.0541(10) 0.0789(13) 0.0804(13) 0.0179(11) 0.0039(9) -0.0184(9)
O5 0.101(2) 0.147(3) 0.121(2) -0.007(2) -0.0111(18) 0.0017(19)
O6 0.129(2) 0.148(3) 0.101(2) 0.0170(19) 0.0503(18) 0.017(2)
O7 0.108(2) 0.0942(19) 0.152(3) 0.0044(18) 0.040(2) -0.0239(16)
O8 0.132(2) 0.0823(17) 0.159(3) 0.0224(18) 0.073(2) 0.0197(17)
O9 0.121(3) 0.166(3) 0.163(3) -0.056(3) 0.046(2) 0.020(2)
O10A 0.166(11) 0.070(6) 0.129(8) -0.034(5) -0.053(7) 0.046(7)
O11A 0.180(11) 0.188(14) 0.190(12) -0.093(11) 0.086(9) -0.107(10)
O12A 0.206(9) 0.102(4) 0.087(4) 0.026(3) 0.016(5) 0.070(6)
O10B 0.164(12) 0.064(5) 0.068(4) 0.004(3) -0.010(6) -0.031(7)
O11B 0.057(4) 0.111(7) 0.083(4) -0.012(4) 0.010(3) -0.010(4)
O12B 0.243(18) 0.097(7) 0.075(5) 0.027(5) -0.020(7) -0.057(9)

loop_
_atom_type_symbol
_atom_type_description
_atom_type_scat_dispersion_real
_atom_type_scat_dispersion_imag
_atom_type_scat_source
C C 0.0033 0.0016 'International Tables Vol C Tables 4.2.6.8 and 6.1.1.4'
H H 0.0000 0.0000 'International Tables Vol C Tables 4.2.6.8 and 6.1.1.4'
N N 0.0061 0.0033 'International Tables Vol C Tables 4.2.6.8 and 6.1.1.4'
O O 0.0106 0.0060 'International Tables Vol C Tables 4.2.6.8 and 6.1.1.4'
Cl Cl 0.1484 0.1585 'International Tables Vol C Tables 4.2.6.8 and 6.1.1.4'
Co Co 0.3494 0.9721 'International Tables Vol C Tables 4.2.6.8 and 6.1.1.4'

loop_
_geom_angle_atom_site_label_1
_geom_angle_atom_site_label_2
_geom_angle_atom_site_label_3
_geom_angle
N1 C1 C2 103.3(2)
O1 C2 C1 104.7(2)
N1 C3 C4 121.0(2)
N1 C3 O1 119.4(2)
O1 C3 C4 119.6(2)
C5 C4 C3 128.2(2)
N2 C4 C3 110.4(2)
N2 C4 C5 121.5(2)
C4 C5 C6 118.6(2)
C5 C6 C7 119.9(2)
C8 C7 C6 117.9(2)
C7 C8 C9 127.4(2)
N2 C8 C7 122.0(2)
N2 C8 C9 110.60(18)
N3 C9 C8 120.7(2)
N3 C9 O2 119.7(2)
O2 C9 C8 119.6(2)
O2 C10 C11 104.7(2)
N3 C11 C10 103.7(2)
N4 C12 C13 103.5(3)
O3 C13 C12 104.5(2)
N4 C14 C15 121.1(2)
N4 C14 O3 118.5(3)
O3 C14 C15 120.4(2)
C16 C15 C14 128.4(3)
N5 C15 C14 110.8(2)
N5 C15 C16 120.8(3)
C17 C16 C15 118.2(3)
C16 C17 C18 121.0(3)
C17 C18 C19 118.1(3)
C18 C19 C20 128.6(3)
N5 C19 C18 120.6(3)
N5 C19 C20 110.7(2)
N6 C20 C19 120.8(2)
N6 C20 O4 119.4(3)
O4 C20 C19 119.8(2)
O4 C21 C22 105.6(2)
N6 C22 C21 103.2(3)
O6 Cl1 O5 105.7(2)
O6 Cl1 O8 109.89(19)
O7 Cl1 O5 109.3(2)
O7 Cl1 O6 112.4(2)
O7 Cl1 O8 111.38(19)
O8 Cl1 O5 107.9(2)
O9 Cl2 O11B 102.4(4)
O9 Cl2 O12B 136.5(12)
O10A Cl2 O9 116.8(9)
O10A Cl2 O11A 116.0(8)
O10A Cl2 O12A 113.1(7)
O11A Cl2 O9 103.3(5)
O11A Cl2 O12A 108.7(9)
O12A Cl2 O9 96.8(6)
O10B Cl2 O9 96.0(7)
O10B Cl2 O11B 107.4(7)
O10B Cl2 O12B 105.6(8)
O12B Cl2 O11B 106.2(9)
N1 Co1 N3 151.47(8)
N2 Co1 N1 75.86(8)
N2 Co1 N3 75.64(7)
N2 Co1 N4 102.18(8)
N2 Co1 N5 177.80(8)
N2 Co1 N6 106.24(8)
N4 Co1 N1 91.13(8)
N4 Co1 N3 96.06(8)
N5 Co1 N1 104.86(8)
N5 Co1 N3 103.67(7)
N5 Co1 N4 75.78(8)
N5 Co1 N6 75.82(8)
N6 Co1 N1 95.04(8)
N6 Co1 N3 91.66(7)
N6 Co1 N4 151.57(8)
C1 N1 Co1 139.66(19)
C3 N1 C1 107.4(2)
C3 N1 Co1 112.96(17)
C4 N2 Co1 119.72(16)
C8 N2 C4 120.1(2)
C8 N2 Co1 120.21(15)
C9 N3 C11 106.8(2)
C9 N3 Co1 112.76(15)
C11 N3 Co1 140.17(17)
C12 N4 Co1 139.53(19)
C14 N4 C12 107.6(2)
C14 N4 Co1 112.84(17)
C15 N5 Co1 119.40(17)
C19 N5 C15 121.3(2)
C19 N5 Co1 119.28(17)
C20 N6 C22 107.1(2)
C20 N6 Co1 113.19(17)
C22 N6 Co1 139.60(19)
C3 O1 C2 104.8(2)
C9 O2 C10 105.13(19)
C14 O3 C13 105.1(2)
C20 O4 C21 104.7(2)

loop_
_geom_bond_atom_site_label_1
_geom_bond_atom_site_label_2
_geom_bond_distance
C1 C2 1.521(5)
C1 N1 1.482(3)
C2 O1 1.475(4)
C3 C4 1.479(4)
C3 N1 1.262(3)
C3 O1 1.336(3)
C4 C5 1.377(4)
C4 N2 1.340(3)
C5 C6 1.381(4)
C6 C7 1.391(4)
C7 C8 1.380(3)
C8 C9 1.473(3)
C8 N2 1.332(3)
C9 N3 1.274(3)
C9 O2 1.329(3)
C10 C11 1.526(4)
C10 O2 1.469(3)
C11 N3 1.478(3)
C12 C13 1.517(5)
C12 N4 1.480(3)
C13 O3 1.477(5)
C14 C15 1.461(4)
C14 N4 1.270(3)
C14 O3 1.340(3)
C15 C16 1.394(4)
C15 N5 1.334(3)
C16 C17 1.363(5)
C17 C18 1.381(5)
C18 C19 1.390(4)
C19 C20 1.464(4)
C19 N5 1.330(3)
C20 N6 1.267(3)
C20 O4 1.332(3)
C21 C22 1.514(5)
C21 O4 1.461(4)
C22 N6 1.478(3)
Cl1 O5 1.427(3)
Cl1 O6 1.419(3)
Cl1 O7 1.409(3)
Cl1 O8 1.425(3)
Cl2 O9 1.439(3)
Cl2 O10A 1.346(12)
Cl2 O11A 1.374(10)
Cl2 O12A 1.416(8)
Cl2 O10B 1.421(14)
Cl2 O11B 1.469(8)
Cl2 O12B 1.447(11)
Co1 N1 2.170(2)
Co1 N2 2.0590(19)
Co1 N3 2.1744(19)
Co1 N4 2.160(2)
Co1 N5 2.0657(19)
Co1 N6 2.147(2)
